data_4121241
loop_
_publ_author_name
'Lujia Liu'
'Kristina Konstas'
'Matthew R. Hill'
'Shane G. Telfer'

_publ_section_title
;
 Programmed Pore Architectures in Modular Quaternary Metal-Organic
 Frameworks
;
_journal_name_full 'Journal of the American Chemical Society'
_journal_page_first 17731
_journal_page_last 17734
_journal_paper_doi 10.1021/ja4100244
_journal_volume 135
_journal_year 2013
_chemical_formula_sum 'C53 H34 N O17 Zn4'
_chemical_formula_weight 1218.29
_chemical_name_systematic
;
 ?
;
_space_group_crystal_system cubic
_space_group_IT_number 220
_space_group_name_Hall 'I -4bd 2c 3'
_space_group_name_H-M_alt 'I -4 3 d'
_symmetry_space_group_name_Hall 'I -4bd 2c 3'
_symmetry_space_group_name_H-M 'I -4 3 d'
_atom_sites_solution_hydrogens geom
_audit_creation_method SHELXL-2013
_cell_angle_alpha 90
_cell_angle_beta 90
_cell_angle_gamma 90
_cell_formula_units_Z 48
_cell_length_a 60.2419(6)
_cell_length_b 60.2419(6)
_cell_length_c 60.2419(6)
_cell_measurement_reflns_used 162486
_cell_measurement_temperature 293(2)
_cell_measurement_theta_max 72.11
_cell_measurement_theta_min 6.58
_cell_volume 218623(4)
_computing_cell_refinement 'FSProcess in Process-Auto (Rigaku, 1998)'
_computing_data_collection 'CrystalClear (Rigaku, 2005)'
_computing_data_reduction 'FSProcess in Process-Auto (Rigaku, 1998)'
_computing_structure_refinement 'SHELXL-97 (Sheldrick, 1997)'
_computing_structure_solution 'SHELXS97 (Sheldrick, 2008)'
_diffrn_ambient_temperature 293(2)
_diffrn_detector_area_resol_mean 10
_diffrn_measured_fraction_theta_full 0.991
_diffrn_measured_fraction_theta_max 0.979
_diffrn_measurement_device_type 'Rigaku Spider'
_diffrn_measurement_method \w-scans
_diffrn_radiation_monochromator 'Rigaku VariMax-HF Confocal Optical System'
_diffrn_radiation_type CuK\a
_diffrn_radiation_wavelength 1.54178
_diffrn_reflns_av_R_equivalents 0.0453
_diffrn_reflns_av_unetI/netI 0.0499
_diffrn_reflns_Laue_measured_fraction_full 0.991
_diffrn_reflns_Laue_measured_fraction_max 0.979
_diffrn_reflns_limit_h_max 36
_diffrn_reflns_limit_h_min -70
_diffrn_reflns_limit_k_max 66
_diffrn_reflns_limit_k_min -71
_diffrn_reflns_limit_l_max 41
_diffrn_reflns_limit_l_min -65
_diffrn_reflns_number 252312
_diffrn_reflns_point_group_measured_fraction_full 0.992
_diffrn_reflns_point_group_measured_fraction_max 0.981
_diffrn_reflns_theta_full 67.679
_diffrn_reflns_theta_max 72.102
_diffrn_reflns_theta_min 6.572
_diffrn_source 'Rigaku MM007 rotating anode'
_exptl_absorpt_coefficient_mu 0.775
_exptl_absorpt_correction_T_max 1.00
_exptl_absorpt_correction_T_min 0.55
_exptl_absorpt_correction_type multi-scan
_exptl_absorpt_process_details '(ABSCOR; Higashi, 1995)'
_exptl_crystal_colour 'pale yellow'
_exptl_crystal_density_diffrn 0.444
_exptl_crystal_description block
_exptl_crystal_F_000 29520
_exptl_crystal_size_max 1.660
_exptl_crystal_size_mid 1.500
_exptl_crystal_size_min 1.130
_refine_diff_density_max 1.022
_refine_diff_density_min -0.505
_refine_diff_density_rms 0.098
_refine_ls_abs_structure_details
;
 Refined as an inversion twin.
;
_refine_ls_abs_structure_Flack 0.60(7)
_refine_ls_extinction_method none
_refine_ls_goodness_of_fit_ref 1.147
_refine_ls_hydrogen_treatment constr
_refine_ls_matrix_type full
_refine_ls_number_parameters 825
_refine_ls_number_reflns 34736
_refine_ls_number_restraints 1833
_refine_ls_restrained_S_all 1.154
_refine_ls_R_factor_all 0.1243
_refine_ls_R_factor_gt 0.1053
_refine_ls_shift/su_max 0.000
_refine_ls_shift/su_mean 0.000
_refine_ls_structure_factor_coef Fsqd
_refine_ls_weighting_details
;
 w=1/[\s^2^(Fo^2^)+(0.1723P)^2^+212.2014P]
 where P=(Fo^2^+2Fc^2^)/3
;
_refine_ls_weighting_scheme calc
_refine_ls_wR_factor_gt 0.3133
_refine_ls_wR_factor_ref 0.3240
_reflns_Friedel_coverage 0.944
_reflns_Friedel_fraction_full 0.994
_reflns_Friedel_fraction_max 0.982
_reflns_number_gt 24673
_reflns_number_total 34736
_reflns_threshold_expression 'I > 2\s(I)'
_cod_data_source_file ja4100244_si_002_8.cif
_cod_data_source_block MUF-7h
_cod_original_cell_volume 218623(7)
_cod_database_code 4121241
_shelx_space_group_comment
;
The symmetry employed for this shelxl refinement is uniquely defined
by the following loop, which should always be used as a source of
symmetry information in preference to the above space-group names.
They are only intended as comments.
;
_shelx_estimated_absorpt_t_min 0.360
_shelx_estimated_absorpt_t_max 0.475
_shelxl_version_number 2013-2

loop_
_space_group_symop_operation_xyz
'x, y, z'
'-x+1/2, -y, z+1/2'
'-x, y+1/2, -z+1/2'
'x+1/2, -y+1/2, -z'
'z, x, y'
'z+1/2, -x+1/2, -y'
'-z+1/2, -x, y+1/2'
'-z, x+1/2, -y+1/2'
'y, z, x'
'-y, z+1/2, -x+1/2'
'y+1/2, -z+1/2, -x'
'-y+1/2, -z, x+1/2'
'y+1/4, x+1/4, z+1/4'
'-y+1/4, -x+3/4, z+3/4'
'y+3/4, -x+1/4, -z+3/4'
'-y+3/4, x+3/4, -z+1/4'
'x+1/4, z+1/4, y+1/4'
'-x+3/4, z+3/4, -y+1/4'
'-x+1/4, -z+3/4, y+3/4'
'x+3/4, -z+1/4, -y+3/4'
'z+1/4, y+1/4, x+1/4'
'z+3/4, -y+1/4, -x+3/4'
'-z+3/4, y+3/4, -x+1/4'
'-z+1/4, -y+3/4, x+3/4'
'x+1/2, y+1/2, z+1/2'
'-x+1, -y+1/2, z+1'
'-x+1/2, y+1, -z+1'
'x+1, -y+1, -z+1/2'
'z+1/2, x+1/2, y+1/2'
'z+1, -x+1, -y+1/2'
'-z+1, -x+1/2, y+1'
'-z+1/2, x+1, -y+1'
'y+1/2, z+1/2, x+1/2'
'-y+1/2, z+1, -x+1'
'y+1, -z+1, -x+1/2'
'-y+1, -z+1/2, x+1'
'y+3/4, x+3/4, z+3/4'
'-y+3/4, -x+5/4, z+5/4'
'y+5/4, -x+3/4, -z+5/4'
'-y+5/4, x+5/4, -z+3/4'
'x+3/4, z+3/4, y+3/4'
'-x+5/4, z+5/4, -y+3/4'
'-x+3/4, -z+5/4, y+5/4'
'x+5/4, -z+3/4, -y+5/4'
'z+3/4, y+3/4, x+3/4'
'z+5/4, -y+3/4, -x+5/4'
'-z+5/4, y+5/4, -x+3/4'
'-z+3/4, -y+5/4, x+5/4'

loop_
_atom_site_label
_atom_site_type_symbol
_atom_site_fract_x
_atom_site_fract_y
_atom_site_fract_z
_atom_site_U_iso_or_equiv
_atom_site_adp_type
_atom_site_occupancy
_atom_site_site_symmetry_order
_atom_site_calc_flag
_atom_site_refinement_flags_posn
_atom_site_refinement_flags_adp
_atom_site_refinement_flags_occupancy
C68A C -0.0998(9) 0.0987(8) 0.2406(6) 0.44(5) Uiso 0.549(11) 1 d D U P
H6A1 H -0.0994 0.0951 0.2561 0.654 Uiso 0.549(11) 1 calc R U P
H6A2 H -0.1059 0.0865 0.2325 0.654 Uiso 0.549(11) 1 calc R U P
H6A3 H -0.1088 0.1116 0.2384 0.654 Uiso 0.549(11) 1 calc R U P
Zn1 Zn 0.03850(2) 0.09078(2) 0.25908(2) 0.0658(3) Uani 1 1 d . U .
Zn2 Zn 0.00963(2) 0.12420(2) 0.28843(2) 0.0721(3) Uani 1 1 d . U .
Zn3 Zn -0.01391(2) 0.08674(2) 0.25974(2) 0.0640(3) Uani 1 1 d . U .
Zn4 Zn 0.00915(2) 0.12747(2) 0.23587(2) 0.0665(3) Uani 1 1 d . U .
O1 O 0.01070(8) 0.10733(7) 0.26067(8) 0.0543(10) Uani 1 1 d . U .
O72 O 0.03757(19) 0.12314(18) 0.30285(19) 0.139(2) Uani 1 1 d . U .
O71 O 0.05770(19) 0.09512(17) 0.2835(2) 0.149(3) Uani 1 1 d . U .
O61 O -0.03286(15) 0.09259(14) 0.23397(15) 0.111(3) Uani 1 1 d . U .
O62 O -0.01770(15) 0.12302(15) 0.21888(16) 0.117(3) Uani 1 1 d . U .
O52 O -0.03401(15) 0.08946(15) 0.28410(16) 0.118(3) Uani 1 1 d . U .
O51 O -0.01977(17) 0.12014(15) 0.3008(2) 0.142(4) Uani 1 1 d . U .
O11 O 0.00725(14) 0.15846(10) 0.24385(13) 0.097(2) Uani 1 1 d . U .
O12 O 0.00750(14) 0.15660(10) 0.28113(13) 0.092(2) Uani 1 1 d . U .
O22 O -0.00484(13) 0.05618(9) 0.25659(16) 0.102(2) Uani 1 1 d . U .
O21 O 0.03251(13) 0.05868(10) 0.25682(14) 0.092(2) Uani 1 1 d . U .
O31 O 0.05270(17) 0.09703(15) 0.23078(16) 0.125(3) Uani 1 1 d . U .
O32 O 0.03380(15) 0.12533(15) 0.21615(15) 0.112(3) Uani 1 1 d . U .
C71 C 0.0574(3) 0.1104(3) 0.2969(3) 0.145(3) Uani 1 1 d . U .
C72 C 0.0723(3) 0.1115(3) 0.3164(3) 0.185(7) Uani 1 1 d D U .
C75 C 0.1053(3) 0.1150(2) 0.3489(3) 0.182(7) Uani 1 1 d D U .
C85 C 0.1236(3) 0.1177(3) 0.3651(4) 0.186(8) Uani 1 1 d . U .
C86 C 0.1237(3) 0.1358(3) 0.3792(3) 0.168(8) Uani 1 1 d . U .
H86 H 0.1128 0.1466 0.3778 0.201 Uiso 1 1 calc R U .
C84 C 0.1395(3) 0.1016(3) 0.3671(3) 0.180(9) Uani 1 1 d . U .
H84 H 0.1393 0.0896 0.3574 0.216 Uiso 1 1 calc R U .
C83 C 0.1559(3) 0.1025(3) 0.3833(3) 0.179(9) Uani 1 1 d . U .
C65 C -0.0854(2) 0.1144(3) 0.1729(3) 0.157(7) Uani 1 1 d D U .
C62 C -0.0506(2) 0.1097(2) 0.2037(2) 0.134(5) Uani 1 1 d D U .
C61 C -0.0323(2) 0.1082(2) 0.2201(3) 0.113(4) Uani 1 1 d . U .
C51 C -0.0345(3) 0.1056(2) 0.2985(3) 0.129(5) Uani 1 1 d . U .
C52 C -0.0538(3) 0.1060(2) 0.3143(3) 0.141(5) Uani 1 1 d D U .
C57 C -0.0737(3) 0.0987(4) 0.3078(4) 0.220(10) Uani 1 1 d D U .
H57 H -0.0747 0.0917 0.2941 0.264 Uiso 1 1 calc R U .
C56 C -0.0924(3) 0.1009(4) 0.3199(3) 0.234(11) Uani 1 1 d D U .
H56 H -0.1060 0.0971 0.3136 0.280 Uiso 1 1 calc R U .
C55 C -0.0919(3) 0.1083(3) 0.3405(3) 0.176(8) Uani 1 1 d D U .
C54 C -0.0721(3) 0.1148(4) 0.3467(4) 0.244(11) Uani 1 1 d D U .
H54 H -0.0712 0.1220 0.3603 0.292 Uiso 1 1 calc R U .
C53 C -0.0530(3) 0.1124(2) 0.3355(3) 0.231(9) Uani 1 1 d D U .
C81 C -0.1118(3) 0.1096(3) 0.3540(3) 0.161(8) Uani 1 1 d . U .
C82 C -0.1291(3) 0.0940(3) 0.3519(3) 0.175(9) Uani 1 1 d . U .
H82 H -0.1284 0.0834 0.3407 0.210 Uiso 1 1 calc R U .
C11 C 0.00649(17) 0.16675(13) 0.2633(2) 0.082(2) Uani 1 1 d . U .
C12 C 0.0050(2) 0.19199(15) 0.2645(2) 0.102(3) Uani 1 1 d . U .
C13 C 0.0037(3) 0.20409(18) 0.2453(3) 0.140(5) Uani 1 1 d . U .
H13 H 0.0040 0.1974 0.2314 0.168 Uiso 1 1 calc R U .
C14 C 0.0019(4) 0.22758(19) 0.2480(3) 0.154(6) Uani 1 1 d . U .
C15 C 0.0006(3) 0.23799(18) 0.2687(3) 0.132(5) Uani 1 1 d . U .
C16 C 0.0018(3) 0.22504(19) 0.2867(3) 0.151(6) Uani 1 1 d . U .
H16 H 0.0013 0.2314 0.3008 0.181 Uiso 1 1 calc R U .
C17 C 0.0036(3) 0.20258(18) 0.2845(3) 0.134(5) Uani 1 1 d . U .
H17 H 0.0038 0.1940 0.2973 0.161 Uiso 1 1 calc R U .
C21 C 0.0146(2) 0.04827(13) 0.25564(19) 0.085(3) Uani 1 1 d . U .
C22 C 0.0159(2) 0.02305(14) 0.2525(2) 0.101(3) Uani 1 1 d . U .
C42 C 0.1075(3) 0.1398(3) 0.1282(3) 0.157(7) Uani 1 1 d . U .
H42 H 0.0955 0.1493 0.1301 0.188 Uiso 1 1 calc R U .
C41 C 0.1107(3) 0.1222(3) 0.1431(3) 0.160(7) Uani 1 1 d . U .
C35 C 0.0945(3) 0.1182(2) 0.1613(3) 0.159(6) Uani 1 1 d D U .
C32 C 0.0658(2) 0.1132(2) 0.1975(2) 0.135(5) Uani 1 1 d D U .
C31 C 0.0492(2) 0.1114(2) 0.2161(2) 0.109(4) Uani 1 1 d . U .
N1 N 0.0024(4) 0.23912(19) 0.2289(2) 0.209(9) Uani 1 1 d . U .
C23B C 0.0332(5) 0.0134(3) 0.2385(5) 0.120(7) Uani 0.5 1 d . U P
C23A C 0.0333(5) 0.0105(3) 0.2651(5) 0.122(7) Uani 0.5 1 d . U P
C25A C 0.0510(7) 0.0202(5) 0.2766(7) 0.208(15) Uani 0.5 1 d . U P
H25A H 0.0515 0.0355 0.2779 0.250 Uiso 0.5 1 calc R U P
C26A C 0.0676(8) 0.0077(7) 0.2860(8) 0.24(2) Uani 0.5 1 d . U P
H26A H 0.0769 0.0148 0.2961 0.291 Uiso 0.5 1 calc R U P
C26B C 0.0713(8) 0.0131(8) 0.2180(9) 0.228(18) Uani 0.5 1 d . U P
H26B H 0.0840 0.0203 0.2129 0.273 Uiso 0.5 1 calc R U P
C25B C 0.0533(7) 0.0251(5) 0.2319(7) 0.187(13) Uani 0.5 1 d . U P
H25B H 0.0553 0.0399 0.2360 0.224 Uiso 0.5 1 calc R U P
C24B C -0.0007(6) 0.0115(5) 0.2562(5) 0.103(9) Uani 0.5 1 d . U P
H24B H -0.0138 0.0187 0.2600 0.123 Uiso 0.5 1 calc R U P
C24A C -0.0008(7) 0.0118(7) 0.2450(6) 0.113(10) Uani 0.5 1 d . U P
H24A H -0.0133 0.0194 0.2402 0.135 Uiso 0.5 1 calc R U P
O53 O -0.0302(4) 0.1165(4) 0.3459(4) 0.297(10) Uani 1 1 d . U .
C58 C -0.0309(8) 0.1247(7) 0.3691(6) 0.38(2) Uani 1 1 d . U .
H58A H -0.0162 0.1291 0.3736 0.569 Uiso 1 1 calc R U .
H58B H -0.0362 0.1132 0.3787 0.569 Uiso 1 1 calc R U .
H58C H -0.0407 0.1373 0.3700 0.569 Uiso 1 1 calc R U .
C37B C 0.0575(5) 0.1197(4) 0.1769(4) 0.149(8) Uani 0.520(12) 1 d D U P
H37B H 0.0424 0.1226 0.1752 0.179 Uiso 0.520(12) 1 calc R U P
C34B C 0.1025(5) 0.1113(4) 0.1815(3) 0.150(8) Uani 0.520(12) 1 d D U P
H34B H 0.1175 0.1080 0.1830 0.181 Uiso 0.520(12) 1 calc R U P
C33A C 0.0770(3) 0.0962(4) 0.1883(3) 0.149(8) Uani 0.480(12) 1 d D U P
C36B C 0.0719(4) 0.1218(4) 0.1585(5) 0.158(8) Uani 0.520(12) 1 d D U P
H36B H 0.0663 0.1256 0.1446 0.189 Uiso 0.520(12) 1 calc R U P
C34A C 0.0910(5) 0.0986(4) 0.1705(5) 0.157(9) Uani 0.480(12) 1 d D U P
H34A H 0.0981 0.0862 0.1649 0.188 Uiso 0.480(12) 1 calc R U P
C33B C 0.0884(3) 0.1091(3) 0.2000(5) 0.154(8) Uani 0.520(12) 1 d D U P
C37A C 0.0694(5) 0.1338(4) 0.1882(5) 0.151(9) Uani 0.480(12) 1 d D U P
H37A H 0.0621 0.1462 0.1939 0.181 Uiso 0.480(12) 1 calc R U P
C36A C 0.0837(5) 0.1361(5) 0.1707(4) 0.153(9) Uani 0.480(12) 1 d D U P
H36A H 0.0861 0.1502 0.1649 0.183 Uiso 0.480(12) 1 calc R U P
O33B O 0.0964(7) 0.1025(5) 0.2198(6) 0.266(16) Uiso 0.520(12) 1 d D U P
O33A O 0.0749(6) 0.0761(6) 0.1976(6) 0.249(16) Uiso 0.480(12) 1 d D U P
C67A C -0.0443(5) 0.1154(4) 0.1813(4) 0.153(8) Uani 0.549(11) 1 d D U P
H67A H -0.0297 0.1175 0.1768 0.184 Uiso 0.549(11) 1 calc R U P
C66A C -0.0626(3) 0.1173(4) 0.1669(5) 0.159(8) Uani 0.549(11) 1 d D U P
H66A H -0.0597 0.1207 0.1522 0.191 Uiso 0.549(11) 1 calc R U P
C67B C -0.0560(4) 0.1297(5) 0.1944(5) 0.149(8) Uani 0.451(11) 1 d D U P
H67B H -0.0479 0.1421 0.1986 0.178 Uiso 0.451(11) 1 calc R U P
C64A C -0.0910(5) 0.1086(4) 0.1953(4) 0.162(9) Uani 0.549(11) 1 d D U P
H64A H -0.1057 0.1062 0.1996 0.195 Uiso 0.549(11) 1 calc R U P
C63B C -0.0630(3) 0.0915(4) 0.1974(3) 0.150(8) Uani 0.451(11) 1 d D U P
C66B C -0.0729(5) 0.1325(5) 0.1793(5) 0.161(10) Uani 0.451(11) 1 d D U P
H66B H -0.0758 0.1465 0.1733 0.193 Uiso 0.451(11) 1 calc R U P
C64B C -0.0803(4) 0.0942(5) 0.1827(5) 0.154(9) Uani 0.451(11) 1 d D U P
H64B H -0.0889 0.0819 0.1791 0.185 Uiso 0.451(11) 1 calc R U P
C63A C -0.0732(3) 0.1067(3) 0.2107(4) 0.159(8) Uani 0.549(11) 1 d D U P
O63B O -0.0577(6) 0.0718(6) 0.2062(6) 0.234(15) Uiso 0.451(11) 1 d D U P
O63A O -0.0774(7) 0.1031(5) 0.2328(5) 0.266(15) Uiso 0.549(11) 1 d D U P
C77A C 0.0679(6) 0.1189(5) 0.3381(5) 0.183(9) Uani 0.531(14) 1 d D U P
H77A H 0.0534 0.1229 0.3416 0.220 Uiso 0.531(14) 1 calc R U P
C76A C 0.0839(4) 0.1206(5) 0.3548(6) 0.184(9) Uani 0.531(14) 1 d D U P
H76A H 0.0803 0.1252 0.3690 0.220 Uiso 0.531(14) 1 calc R U P
C74A C 0.1105(6) 0.1074(4) 0.3270(4) 0.186(9) Uani 0.531(14) 1 d D U P
H74A H 0.1250 0.1033 0.3236 0.223 Uiso 0.531(14) 1 calc R U P
C73A C 0.0940(4) 0.1060(3) 0.3106(6) 0.193(9) Uani 0.531(14) 1 d D U P
O73A O 0.0991(8) 0.1005(6) 0.2893(7) 0.313(19) Uiso 0.531(14) 1 d D U P
C74B C 0.0988(5) 0.0957(5) 0.3404(5) 0.182(10) Uani 0.469(14) 1 d D U P
H74B H 0.1055 0.0828 0.3457 0.218 Uiso 0.469(14) 1 calc R U P
C76B C 0.0938(5) 0.1316(6) 0.3403(5) 0.179(10) Uani 0.469(14) 1 d D U P
H76B H 0.0971 0.1457 0.3458 0.215 Uiso 0.469(14) 1 calc R U P
C73B C 0.0831(4) 0.0937(5) 0.3246(4) 0.183(9) Uani 0.469(14) 1 d D U P
O73B O 0.0779(7) 0.0729(7) 0.3184(7) 0.31(2) Uiso 0.469(14) 1 d D U P
C77B C 0.0782(6) 0.1308(5) 0.3248(6) 0.188(10) Uani 0.469(14) 1 d D U P
H77B H 0.0714 0.1438 0.3199 0.225 Uiso 0.469(14) 1 calc R U P
C78B C 0.0890(11) 0.0528(5) 0.3248(11) 0.49(7) Uiso 0.469(14) 1 d D U P
H7B1 H 0.0824 0.0404 0.3173 0.736 Uiso 0.469(14) 1 calc R U P
H7B2 H 0.0877 0.0508 0.3405 0.736 Uiso 0.469(14) 1 calc R U P
H7B3 H 0.1044 0.0538 0.3208 0.736 Uiso 0.469(14) 1 calc R U P
C38B C 0.1208(8) 0.0994(8) 0.2230(7) 0.31(4) Uiso 0.520(12) 1 d D U P
H3B1 H 0.1236 0.0941 0.2378 0.468 Uiso 0.520(12) 1 calc R U P
H3B2 H 0.1282 0.1133 0.2208 0.468 Uiso 0.520(12) 1 calc R U P
H3B3 H 0.1262 0.0887 0.2124 0.468 Uiso 0.520(12) 1 calc R U P
C68B C -0.0693(10) 0.0515(5) 0.2006(10) 0.46(7) Uiso 0.451(11) 1 d D U P
H6B1 H -0.0635 0.0395 0.2093 0.697 Uiso 0.451(11) 1 calc R U P
H6B2 H -0.0673 0.0483 0.1851 0.697 Uiso 0.451(11) 1 calc R U P
H6B3 H -0.0849 0.0532 0.2036 0.697 Uiso 0.451(11) 1 calc R U P
C78A C 0.1204(9) 0.0932(8) 0.2824(7) 0.37(4) Uiso 0.531(14) 1 d D U P
H7A1 H 0.1199 0.0890 0.2671 0.552 Uiso 0.531(14) 1 calc R U P
H7A2 H 0.1249 0.0807 0.2912 0.552 Uiso 0.531(14) 1 calc R U P
H7A3 H 0.1309 0.1051 0.2843 0.552 Uiso 0.531(14) 1 calc R U P
C38A C 0.0846(10) 0.0559(5) 0.1897(10) 0.49(7) Uiso 0.480(12) 1 d D U P
H3A1 H 0.0796 0.0437 0.1987 0.738 Uiso 0.480(12) 1 calc R U P
H3A2 H 0.1005 0.0569 0.1905 0.738 Uiso 0.480(12) 1 calc R U P
H3A3 H 0.0802 0.0534 0.1746 0.738 Uiso 0.480(12) 1 calc R U P

loop_
_atom_site_aniso_label
_atom_site_aniso_U_11
_atom_site_aniso_U_22
_atom_site_aniso_U_33
_atom_site_aniso_U_23
_atom_site_aniso_U_13
_atom_site_aniso_U_12
Zn1 0.0725(7) 0.0431(5) 0.0818(7) -0.0013(5) 0.0027(6) 0.0052(4)
Zn2 0.0843(8) 0.0445(5) 0.0876(8) -0.0096(5) 0.0075(7) -0.0012(5)
Zn3 0.0680(6) 0.0447(5) 0.0795(7) -0.0011(5) 0.0027(6) 0.0002(4)
Zn4 0.0740(7) 0.0430(5) 0.0825(7) 0.0054(5) 0.0023(6) 0.0025(5)
O1 0.063(3) 0.033(2) 0.067(3) 0.000(2) 0.003(2) 0.0039(19)
O72 0.139(4) 0.118(4) 0.160(4) -0.019(3) -0.055(3) 0.010(3)
O71 0.160(6) 0.117(6) 0.169(6) -0.031(5) -0.089(5) 0.018(5)
O61 0.115(6) 0.097(5) 0.122(6) 0.024(4) -0.046(5) -0.027(4)
O62 0.111(5) 0.106(6) 0.133(7) 0.034(5) -0.048(5) -0.025(4)
O52 0.125(6) 0.107(6) 0.124(6) -0.016(5) 0.063(5) -0.020(5)
O51 0.126(6) 0.090(5) 0.210(10) -0.045(6) 0.092(7) -0.028(5)
O11 0.133(6) 0.046(3) 0.111(5) 0.002(3) -0.001(5) 0.010(3)
O12 0.121(6) 0.043(3) 0.113(5) -0.003(3) 0.000(5) 0.004(3)
O22 0.103(5) 0.040(3) 0.163(7) -0.010(4) 0.000(5) 0.003(3)
O21 0.107(5) 0.043(3) 0.127(6) -0.008(3) 0.000(4) -0.002(3)
O31 0.143(7) 0.102(6) 0.129(6) 0.031(5) 0.059(5) 0.032(5)
O32 0.115(6) 0.104(6) 0.118(6) 0.032(5) 0.049(5) 0.021(4)
C71 0.146(5) 0.118(5) 0.170(6) -0.033(5) -0.078(5) 0.018(5)
C72 0.198(12) 0.131(10) 0.227(13) -0.080(10) -0.139(11) 0.062(10)
C75 0.193(12) 0.143(11) 0.209(13) -0.099(10) -0.136(11) 0.090(10)
C85 0.194(13) 0.153(12) 0.211(15) -0.106(11) -0.136(12) 0.089(10)
C86 0.166(13) 0.132(11) 0.206(16) -0.086(11) -0.123(12) 0.082(10)
C84 0.187(15) 0.150(12) 0.203(15) -0.112(12) -0.130(12) 0.089(11)
C83 0.190(16) 0.145(12) 0.200(17) -0.103(12) -0.123(13) 0.090(11)
C65 0.145(10) 0.168(12) 0.158(11) 0.094(10) -0.087(9) -0.087(9)
C62 0.124(8) 0.137(10) 0.140(9) 0.058(8) -0.060(7) -0.047(8)
C61 0.104(8) 0.102(8) 0.133(9) 0.027(7) -0.044(7) -0.016(6)
C51 0.125(9) 0.093(8) 0.168(11) -0.033(8) 0.079(9) -0.014(7)
C52 0.139(9) 0.125(10) 0.158(10) -0.046(9) 0.085(8) -0.039(9)
C57 0.165(12) 0.27(2) 0.223(16) -0.143(16) 0.111(11) -0.101(15)
C56 0.176(12) 0.28(2) 0.245(16) -0.163(18) 0.118(12) -0.106(16)
C55 0.167(10) 0.167(13) 0.193(13) -0.110(12) 0.107(11) -0.092(11)
C54 0.197(11) 0.28(2) 0.249(17) -0.184(17) 0.147(12) -0.149(15)
C53 0.172(10) 0.29(2) 0.235(14) -0.176(16) 0.121(10) -0.113(14)
C81 0.138(10) 0.162(13) 0.183(14) -0.095(12) 0.083(11) -0.074(10)
C82 0.150(12) 0.173(14) 0.203(16) -0.121(13) 0.105(12) -0.085(11)
C11 0.090(6) 0.035(4) 0.120(7) -0.008(4) -0.003(6) 0.002(4)
C12 0.135(9) 0.037(4) 0.134(8) 0.000(4) 0.001(8) 0.006(5)
C13 0.239(16) 0.049(5) 0.131(8) -0.004(5) 0.006(11) 0.025(8)
C14 0.281(19) 0.050(5) 0.131(8) 0.013(6) -0.019(12) 0.007(9)
C15 0.208(15) 0.045(5) 0.143(8) -0.008(5) 0.014(11) 0.009(7)
C16 0.261(18) 0.053(6) 0.138(9) -0.011(6) -0.016(12) 0.019(9)
C17 0.221(15) 0.046(5) 0.135(8) -0.009(5) -0.007(11) 0.018(7)
C21 0.112(7) 0.034(4) 0.109(7) -0.004(4) -0.006(6) 0.000(4)
C22 0.114(7) 0.033(4) 0.156(10) -0.010(5) -0.004(6) 0.003(4)
C42 0.162(13) 0.148(12) 0.160(12) 0.089(10) 0.092(11) 0.088(10)
C41 0.162(12) 0.170(13) 0.149(11) 0.085(10) 0.086(10) 0.088(10)
C35 0.170(11) 0.150(10) 0.158(10) 0.090(9) 0.102(9) 0.085(9)
C32 0.148(10) 0.112(9) 0.144(9) 0.050(8) 0.081(8) 0.047(8)
C31 0.122(8) 0.079(7) 0.127(8) 0.022(6) 0.055(7) 0.021(6)
N1 0.43(3) 0.068(6) 0.128(8) 0.000(6) -0.005(14) 0.020(11)
C23B 0.146(14) 0.037(8) 0.177(16) -0.011(11) 0.040(14) -0.010(9)
C23A 0.155(16) 0.035(8) 0.177(16) -0.023(10) -0.048(14) 0.013(9)
C25A 0.26(3) 0.067(14) 0.29(3) -0.058(19) -0.16(2) 0.015(16)
C26A 0.30(4) 0.10(2) 0.32(4) -0.04(3) -0.21(3) 0.02(2)
C26B 0.21(3) 0.14(3) 0.33(4) -0.03(3) 0.14(3) -0.02(2)
C25B 0.19(2) 0.085(16) 0.28(3) -0.02(2) 0.10(2) -0.030(15)
C24B 0.120(11) 0.030(9) 0.16(3) -0.031(17) 0.023(14) -0.001(8)
C24A 0.123(12) 0.057(11) 0.16(3) -0.028(19) -0.019(15) 0.005(11)
O53 0.223(12) 0.45(3) 0.223(16) -0.097(19) 0.038(12) -0.083(19)
C58 0.42(5) 0.54(6) 0.18(2) -0.07(3) -0.03(3) -0.07(5)
C37B 0.152(14) 0.142(17) 0.153(13) 0.062(14) 0.076(11) 0.068(14)
C34B 0.153(14) 0.141(17) 0.157(14) 0.072(14) 0.085(11) 0.071(13)
C33A 0.168(18) 0.111(13) 0.167(18) 0.066(11) 0.100(12) 0.063(11)
C36B 0.163(12) 0.158(18) 0.152(14) 0.072(14) 0.082(12) 0.073(14)
C34A 0.18(2) 0.125(13) 0.163(19) 0.058(12) 0.097(13) 0.069(12)
C33B 0.150(12) 0.168(18) 0.145(14) 0.072(14) 0.074(11) 0.066(14)
C37A 0.18(2) 0.117(13) 0.156(19) 0.062(12) 0.098(14) 0.064(12)
C36A 0.164(19) 0.129(13) 0.165(18) 0.082(11) 0.094(13) 0.071(12)
C67A 0.140(13) 0.17(2) 0.152(13) 0.077(15) -0.062(10) -0.062(15)
C66A 0.152(13) 0.181(19) 0.145(15) 0.087(15) -0.067(11) -0.078(15)
C67B 0.125(17) 0.147(14) 0.17(2) 0.076(13) -0.077(12) -0.056(11)
C64A 0.127(13) 0.19(2) 0.168(16) 0.086(16) -0.062(11) -0.063(15)
C63B 0.145(18) 0.148(14) 0.155(19) 0.081(11) -0.082(12) -0.062(11)
C66B 0.17(2) 0.148(15) 0.17(2) 0.090(13) -0.090(15) -0.067(13)
C64B 0.134(18) 0.156(15) 0.17(2) 0.079(13) -0.083(13) -0.079(12)
C63A 0.133(10) 0.194(18) 0.149(14) 0.088(14) -0.058(10) -0.056(14)
C77A 0.189(15) 0.145(18) 0.216(15) -0.071(15) -0.126(13) 0.061(15)
C76A 0.189(14) 0.149(19) 0.213(17) -0.080(15) -0.115(13) 0.071(16)
C74A 0.193(16) 0.17(2) 0.199(16) -0.085(16) -0.123(13) 0.072(16)
C73A 0.201(14) 0.180(19) 0.200(16) -0.078(15) -0.120(13) 0.043(16)
C74B 0.19(2) 0.134(14) 0.22(2) -0.082(14) -0.133(14) 0.064(12)
C76B 0.19(2) 0.131(15) 0.21(2) -0.077(13) -0.130(14) 0.062(13)
C73B 0.21(2) 0.133(14) 0.207(19) -0.075(12) -0.128(14) 0.054(13)
C77B 0.20(2) 0.129(14) 0.23(2) -0.058(13) -0.148(15) 0.047(13)

loop_
_atom_type_symbol
_atom_type_description
_atom_type_scat_dispersion_real
_atom_type_scat_dispersion_imag
_atom_type_scat_source
C C 0.0181 0.0091 'International Tables Vol C Tables 4.2.6.8 and 6.1.1.4'
H H 0.0000 0.0000 'International Tables Vol C Tables 4.2.6.8 and 6.1.1.4'
O O 0.0492 0.0322 'International Tables Vol C Tables 4.2.6.8 and 6.1.1.4'
Zn Zn -1.5491 0.6778 'International Tables Vol C Tables 4.2.6.8 and 6.1.1.4'
N N 0.0311 0.0180 'International Tables Vol C Tables 4.2.6.8 and 6.1.1.4'

loop_
_geom_angle_atom_site_label_1
_geom_angle_atom_site_label_2
_geom_angle_atom_site_label_3
_geom_angle
_geom_angle_site_symmetry_1
_geom_angle_site_symmetry_3
O63A C68A H6A1 109.5 . .
O63A C68A H6A2 109.5 . .
H6A1 C68A H6A2 109.5 . .
O63A C68A H6A3 109.5 . .
H6A1 C68A H6A3 109.5 . .
H6A2 C68A H6A3 109.5 . .
O71 Zn1 O31 112.7(5) . .
O71 Zn1 O1 114.6(4) . .
O31 Zn1 O1 108.8(3) . .
O71 Zn1 O21 107.6(4) . .
O31 Zn1 O21 102.1(4) . .
O1 Zn1 O21 110.3(3) . .
O72 Zn2 O51 129.2(6) . .
O72 Zn2 O1 110.2(4) . .
O51 Zn2 O1 107.0(4) . .
O72 Zn2 O12 101.0(4) . .
O51 Zn2 O12 98.5(4) . .
O1 Zn2 O12 108.7(3) . .
O52 Zn3 O22 109.7(4) . .
O52 Zn3 O1 114.1(3) . .
O22 Zn3 O1 113.4(3) . .
O52 Zn3 O61 102.9(4) . .
O22 Zn3 O61 105.0(4) . .
O1 Zn3 O61 110.8(3) . .
O32 Zn4 O1 113.7(3) . .
O32 Zn4 O11 105.5(4) . .
O1 Zn4 O11 114.7(3) . .
O32 Zn4 O62 108.2(4) . .
O1 Zn4 O62 111.3(3) . .
O11 Zn4 O62 102.5(4) . .
Zn4 O1 Zn3 110.1(2) . .
Zn4 O1 Zn1 109.0(3) . .
Zn3 O1 Zn1 109.2(2) . .
Zn4 O1 Zn2 109.5(2) . .
Zn3 O1 Zn2 109.4(3) . .
Zn1 O1 Zn2 109.6(2) . .
C71 O72 Zn2 129.0(9) . .
C71 O71 Zn1 127.5(10) . .
C61 O61 Zn3 130.2(8) . .
C61 O62 Zn4 130.9(8) . .
C51 O52 Zn3 126.2(8) . .
C51 O51 Zn2 134.0(8) . .
C11 O11 Zn4 127.6(6) . .
C11 O12 Zn2 132.5(6) . .
C21 O22 Zn3 128.7(6) . .
C21 O21 Zn1 130.8(6) . .
C31 O31 Zn1 132.5(8) . .
C31 O32 Zn4 128.6(8) . .
O71 C71 O72 124.5(13) . .
O71 C71 C72 123.4(14) . .
O72 C71 C72 105.9(14) . .
C77B C72 C73B 115(2) . .
C77B C72 C73A 92.9(18) . .
C73B C72 C73A 56.6(11) . .
C77B C72 C77A 54.1(18) . .
C73B C72 C77A 89.9(16) . .
C73A C72 C77A 119(2) . .
C77B C72 C71 120.8(18) . .
C73B C72 C71 123.2(17) . .
C73A C72 C71 111.0(19) . .
C77A C72 C71 130(2) . .
C76B C75 C74B 111(2) . .
C76B C75 C76A 54.9(18) . .
C74B C75 C76A 92.1(18) . .
C76B C75 C74A 89.9(18) . .
C74B C75 C74A 55.4(18) . .
C76A C75 C74A 121(2) . .
C76B C75 C85 124.1(18) . .
C74B C75 C85 124.7(18) . .
C76A C75 C85 119.8(19) . .
C74A C75 C85 118.8(19) . .
C84 C85 C86 119.8(12) . .
C84 C85 C75 120.0(12) . .
C86 C85 C75 120.0(12) . .
C85 C86 C81 121.2(12) . 40_445
C85 C86 H86 119.4 . .
C81 C86 H86 119.4 40_445 .
C85 C84 C83 122.3(12) . .
C85 C84 H84 118.9 . .
C83 C84 H84 118.9 . .
C84 C83 C82 118.1(12) . 40_445
C84 C83 C65 122.6(12) . 30_445
C82 C83 C65 119.2(11) 40_445 30_445
C64B C65 C66B 117(2) . .
C64B C65 C66A 90.0(15) . .
C66B C65 C66A 56.5(16) . .
C64B C65 C64A 56.1(15) . .
C66B C65 C64A 93.5(15) . .
C66A C65 C64A 119.6(18) . .
C64B C65 C83 122.7(16) . 36_454
C66B C65 C83 120.2(16) . 36_454
C66A C65 C83 119.1(16) . 36_454
C64A C65 C83 121.2(16) . 36_454
C67B C62 C63B 117.3(19) . .
C67B C62 C63A 90.1(14) . .
C63B C62 C63A 57.9(9) . .
C67B C62 C67A 58.2(15) . .
C63B C62 C67A 94.3(13) . .
C63A C62 C67A 123.6(18) . .
C67B C62 C61 120.4(15) . .
C63B C62 C61 122.3(15) . .
C63A C62 C61 119.8(15) . .
C67A C62 C61 116.4(15) . .
O62 C61 O61 126.0(11) . .
O62 C61 C62 115.9(11) . .
O61 C61 C62 118.1(11) . .
O51 C51 O52 125.2(11) . .
O51 C51 C52 118.1(12) . .
O52 C51 C52 116.7(12) . .
C57 C52 C53 114.1(14) . .
C57 C52 C51 120.4(14) . .
C53 C52 C51 125.4(15) . .
C52 C57 C56 124.2(17) . .
C52 C57 H57 117.9 . .
C56 C57 H57 117.9 . .
C55 C56 C57 121.4(19) . .
C55 C56 H56 119.3 . .
C57 C56 H56 119.3 . .
C54 C55 C56 112.8(15) . .
C54 C55 C81 125.3(14) . .
C56 C55 C81 121.8(15) . .
C55 C54 C53 127.4(16) . .
C55 C54 H54 116.3 . .
C53 C54 H54 116.3 . .
C52 C53 C54 118.6(17) . .
C52 C53 O53 118.1(14) . .
C54 C53 O53 123.3(16) . .
C82 C81 C86 117.4(12) . 15_455
C82 C81 C55 121.4(12) . .
C86 C81 C55 121.2(12) 15_455 .
C81 C82 C83 121.1(12) . 15_455
C81 C82 H82 119.4 . .
C83 C82 H82 119.4 15_455 .
O12 C11 O11 127.0(8) . .
O12 C11 C12 117.1(10) . .
O11 C11 C12 115.9(10) . .
C17 C12 C13 119.5(10) . .
C17 C12 C11 120.8(11) . .
C13 C12 C11 119.6(11) . .
C12 C13 C14 116.0(13) . .
C12 C13 H13 122.0 . .
C14 C13 H13 122.0 . .
N1 C14 C15 122.1(12) . .
N1 C14 C13 114.6(15) . .
C15 C14 C13 123.2(14) . .
C16 C15 C14 117.4(11) . .
C16 C15 C15 125.7(8) . 26_454
C14 C15 C15 116.8(7) . 26_454
C15 C16 C17 120.1(15) . .
C15 C16 H16 120.0 . .
C17 C16 H16 120.0 . .
C12 C17 C16 123.8(14) . .
C12 C17 H17 118.1 . .
C16 C17 H17 118.1 . .
O21 C21 O22 127.4(8) . .
O21 C21 C22 117.3(10) . .
O22 C21 C22 115.3(10) . .
C24B C22 C24A 31(2) . .
C24B C22 C23B 117.1(18) . .
C24A C22 C23B 98(2) . .
C24B C22 C23A 101(2) . .
C24A C22 C23A 117(2) . .
C23B C22 C23A 66.0(15) . .
C24B C22 C21 119.4(18) . .
C24A C22 C21 121(2) . .
C23B C22 C21 120.5(13) . .
C23A C22 C21 118.3(12) . .
C41 C42 C41 120.6(13) 9 .
C41 C42 H42 119.7 9 .
C41 C42 H42 119.7 . .
C42 C41 C42 119.4(13) 5 .
C42 C41 C35 120.0(12) 5 .
C42 C41 C35 120.4(12) . .
C34A C35 C34B 54.1(16) . .
C34A C35 C36A 116.5(19) . .
C34B C35 C36A 92.2(15) . .
C34A C35 C36B 91.8(16) . .
C34B C35 C36B 120(2) . .
C36A C35 C36B 57.5(16) . .
C34A C35 C41 124.3(16) . .
C34B C35 C41 118.2(17) . .
C36A C35 C41 119.0(15) . .
C36B C35 C41 121.9(16) . .
C33A C32 C37A 116.0(18) . .
C33A C32 C33B 54.5(9) . .
C37A C32 C33B 92.9(14) . .
C33A C32 C37B 91.3(13) . .
C37A C32 C37B 56.2(15) . .
C33B C32 C37B 119.7(19) . .
C33A C32 C31 125.9(14) . .
C37A C32 C31 118.0(14) . .
C33B C32 C31 123.8(16) . .
C37B C32 C31 116.4(15) . .
O32 C31 O31 126.0(11) . .
O32 C31 C32 116.4(11) . .
O31 C31 C32 117.4(11) . .
N1 N1 C14 120.0(10) 26_454 .
C23A C23B C22 119(2) 28_445 .
C23A C23B C25B 116(3) 28_445 .
C22 C23B C25B 124(2) . .
C25A C23A C23B 120(3) . 28_445
C25A C23A C22 125(2) . .
C23B C23A C22 115(2) 28_445 .
C26A C25A C23A 122(3) . .
C26A C25A H25A 118.9 . .
C23A C25A H25A 118.9 . .
C26B C26A C25A 125(4) 28_445 .
C26B C26A H26A 117.4 28_445 .
C25A C26A H26A 117.4 . .
C26A C26B C25B 115(4) 28_445 .
C26A C26B H26B 122.3 28_445 .
C25B C26B H26B 122.3 . .
C23B C25B C26B 120(3) . .
C23B C25B H25B 119.9 . .
C26B C25B H25B 119.9 . .
C22 C24B C24A 124(4) . 28_445
C22 C24B C24B 114(2) . 28_445
C24A C24B C24B 25(2) 28_445 28_445
C22 C24B H24B 118.1 . .
C24A C24B H24B 118.1 28_445 .
C24B C24B H24B 121.7 28_445 .
C22 C24A C24B 122(4) . 28_445
C22 C24A C24A 110(3) . 28_445
C24B C24A C24A 26.0(17) 28_445 28_445
C22 C24A H24A 118.8 . .
C24B C24A H24A 118.8 28_445 .
C24A C24A H24A 125.2 28_445 .
C58 O53 C53 114(2) . .
O53 C58 H58A 109.5 . .
O53 C58 H58B 109.5 . .
H58A C58 H58B 109.5 . .
O53 C58 H58C 109.5 . .
H58A C58 H58C 109.5 . .
H58B C58 H58C 109.5 . .
C32 C37B C36B 120(2) . .
C32 C37B H37B 119.9 . .
C36B C37B H37B 119.9 . .
C35 C34B C33B 121(2) . .
C35 C34B H34B 119.4 . .
C33B C34B H34B 119.4 . .
O33A C33A C32 118(2) . .
O33A C33A C34A 119(2) . .
C32 C33A C34A 123(2) . .
C35 C36B C37B 120(2) . .
C35 C36B H36B 120.2 . .
C37B C36B H36B 120.2 . .
C35 C34A C33A 122(2) . .
C35 C34A H34A 119.2 . .
C33A C34A H34A 119.2 . .
O33B C33B C32 120(2) . .
O33B C33B C34B 121(2) . .
C32 C33B C34B 119(2) . .
C36A C37A C32 120(2) . .
C36A C37A H37A 120.0 . .
C32 C37A H37A 120.0 . .
C37A C36A C35 122(2) . .
C37A C36A H36A 118.8 . .
C35 C36A H36A 118.8 . .
C33B O33B C38B 120(3) . .
C33A O33A C38A 126(3) . .
C66A C67A C62 113(2) . .
C66A C67A H67A 123.6 . .
C62 C67A H67A 123.6 . .
C67A C66A C65 126(2) . .
C67A C66A H66A 117.0 . .
C65 C66A H66A 117.0 . .
C62 C67B C66B 124(2) . .
C62 C67B H67B 118.1 . .
C66B C67B H67B 118.1 . .
C63A C64A C65 117(2) . .
C63A C64A H64A 121.4 . .
C65 C64A H64A 121.4 . .
O63B C63B C64B 123(2) . .
O63B C63B C62 118(2) . .
C64B C63B C62 119(2) . .
C67B C66B C65 119(2) . .
C67B C66B H66B 120.4 . .
C65 C66B H66B 120.4 . .
C63B C64B C65 123(2) . .
C63B C64B H64B 118.4 . .
C65 C64B H64B 118.4 . .
O63A C63A C64A 120(2) . .
O63A C63A C62 119(2) . .
C64A C63A C62 121(2) . .
C63B O63B C68B 123(3) . .
C63A O63A C68A 121(3) . .
C76A C77A C72 124(3) . .
C76A C77A H77A 117.9 . .
C72 C77A H77A 117.9 . .
C75 C76A C77A 116(3) . .
C75 C76A H76A 121.9 . .
C77A C76A H76A 121.9 . .
C73A C74A C75 121(3) . .
C73A C74A H74A 119.6 . .
C75 C74A H74A 119.6 . .
O73A C73A C72 120(3) . .
O73A C73A C74A 121(2) . .
C72 C73A C74A 118(3) . .
C73A O73A C78A 124(3) . .
C75 C74B C73B 124(3) . .
C75 C74B H74B 118.2 . .
C73B C74B H74B 118.2 . .
C75 C76B C77B 128(3) . .
C75 C76B H76B 116.0 . .
C77B C76B H76B 116.0 . .
O73B C73B C72 122(3) . .
O73B C73B C74B 116(2) . .
C72 C73B C74B 122(3) . .
C73B O73B C78B 127(3) . .
C72 C77B C76B 120(3) . .
C72 C77B H77B 120.0 . .
C76B C77B H77B 120.0 . .
O73B C78B H7B1 109.5 . .
O73B C78B H7B2 109.5 . .
H7B1 C78B H7B2 109.5 . .
O73B C78B H7B3 109.5 . .
H7B1 C78B H7B3 109.5 . .
H7B2 C78B H7B3 109.5 . .
O33B C38B H3B1 109.5 . .
O33B C38B H3B2 109.5 . .
H3B1 C38B H3B2 109.5 . .
O33B C38B H3B3 109.5 . .
H3B1 C38B H3B3 109.5 . .
H3B2 C38B H3B3 109.5 . .
O63B C68B H6B1 109.5 . .
O63B C68B H6B2 109.5 . .
H6B1 C68B H6B2 109.5 . .
O63B C68B H6B3 109.5 . .
H6B1 C68B H6B3 109.5 . .
H6B2 C68B H6B3 109.5 . .
O73A C78A H7A1 109.5 . .
O73A C78A H7A2 109.5 . .
H7A1 C78A H7A2 109.5 . .
O73A C78A H7A3 109.5 . .
H7A1 C78A H7A3 109.5 . .
H7A2 C78A H7A3 109.5 . .
O33A C38A H3A1 109.5 . .
O33A C38A H3A2 109.5 . .
H3A1 C38A H3A2 109.5 . .
O33A C38A H3A3 109.5 . .
H3A1 C38A H3A3 109.5 . .
H3A2 C38A H3A3 109.5 . .

loop_
_geom_bond_atom_site_label_1
_geom_bond_atom_site_label_2
_geom_bond_distance
_geom_bond_site_symmetry_2
C68A O63A 1.45(3) .
C68A H6A1 0.9600 .
C68A H6A2 0.9600 .
C68A H6A3 0.9600 .
Zn1 O71 1.888(9) .
Zn1 O31 1.944(8) .
Zn1 O1 1.951(5) .
Zn1 O21 1.972(6) .
Zn2 O72 1.895(10) .
Zn2 O51 1.936(8) .
Zn2 O1 1.958(5) .
Zn2 O12 2.005(6) .
Zn3 O52 1.909(8) .
Zn3 O22 1.930(6) .
Zn3 O1 1.934(5) .
Zn3 O61 1.959(8) .
Zn4 O32 1.906(8) .
Zn4 O1 1.927(5) .
Zn4 O11 1.931(6) .
Zn4 O62 1.932(8) .
O72 C71 1.47(2) .
O71 C71 1.224(18) .
O61 C61 1.257(15) .
O62 C61 1.257(14) .
O52 C51 1.305(15) .
O51 C51 1.253(16) .
O11 C11 1.276(13) .
O12 C11 1.236(13) .
O22 C21 1.265(13) .
O21 C21 1.250(12) .
O31 C31 1.255(14) .
O32 C31 1.249(14) .
C71 C72 1.48(2) .
C72 C77B 1.32(2) .
C72 C73B 1.35(2) .
C72 C73A 1.39(2) .
C72 C77A 1.41(2) .
C75 C76B 1.32(2) .
C75 C74B 1.33(2) .
C75 C76A 1.38(2) .
C75 C74A 1.43(2) .
C75 C85 1.479(19) .
C85 C84 1.373(19) .
C85 C86 1.381(17) .
C86 C81 1.431(18) 40_445
C86 H86 0.9300 .
C84 C83 1.390(18) .
C84 H84 0.9300 .
C83 C82 1.423(18) 40_445
C83 C65 1.458(18) 30_445
C65 C64B 1.382(19) .
C65 C66B 1.38(2) .
C65 C66A 1.43(2) .
C65 C64A 1.43(2) .
C65 C83 1.458(18) 36_454
C62 C67B 1.37(2) .
C62 C63B 1.383(19) .
C62 C63A 1.439(19) .
C62 C67A 1.44(2) .
C62 C61 1.481(17) .
C51 C52 1.503(17) .
C52 C57 1.330(16) .
C52 C53 1.335(16) .
C57 C56 1.351(16) .
C57 H57 0.9300 .
C56 C55 1.318(16) .
C56 H56 0.9300 .
C55 C54 1.310(17) .
C55 C81 1.452(19) .
C54 C53 1.341(16) .
C54 H54 0.9300 .
C53 O53 1.53(3) .
C81 C82 1.407(18) .
C81 C86 1.431(18) 15_455
C82 C83 1.423(18) 15_455
C82 H82 0.9300 .
C11 C12 1.525(12) .
C12 C17 1.364(18) .
C12 C13 1.369(18) .
C13 C14 1.428(16) .
C13 H13 0.9300 .
C14 N1 1.342(19) .
C14 C15 1.40(2) .
C15 C16 1.34(2) .
C15 C15 1.45(2) 26_454
C16 C17 1.364(16) .
C16 H16 0.9300 .
C17 H17 0.9300 .
C21 C22 1.533(12) .
C22 C24B 1.24(4) .
C22 C24A 1.30(4) .
C22 C23B 1.46(3) .
C22 C23A 1.50(3) .
C42 C41 1.390(18) 9
C42 C41 1.402(17) .
C42 H42 0.9300 .
C41 C42 1.390(18) 5
C41 C35 1.484(17) .
C35 C34A 1.322(19) .
C35 C34B 1.37(2) .
C35 C36A 1.384(19) .
C35 C36B 1.39(2) .
C32 C33A 1.349(18) .
C32 C37A 1.379(19) .
C32 C33B 1.392(19) .
C32 C37B 1.40(2) .
C32 C31 1.507(16) .
N1 N1 1.34(2) 26_454
C23B C23A 1.45(3) 28_445
C23B C25B 1.46(4) .
C23A C25A 1.40(4) .
C23A C23B 1.45(3) 28_445
C25A C26A 1.37(5) .
C25A H25A 0.9300 .
C26A C26B 1.30(5) 28_445
C26A H26A 0.9300 .
C26B C26A 1.30(5) 28_445
C26B C25B 1.55(5) .
C26B H26B 0.9300 .
C25B H25B 0.9300 .
C24B C24A 1.41(2) 28_445
C24B C24B 1.58(6) 28_445
C24B H24B 0.9300 .
C24A C24B 1.41(2) 28_445
C24A C24A 1.54(9) 28_445
C24A H24A 0.9300 .
O53 C58 1.49(4) .
C58 H58A 0.9600 .
C58 H58B 0.9600 .
C58 H58C 0.9600 .
C37B C36B 1.41(2) .
C37B H37B 0.9300 .
C34B C33B 1.41(2) .
C34B H34B 0.9300 .
C33A O33A 1.34(2) .
C33A C34A 1.37(2) .
C36B H36B 0.9300 .
C34A H34A 0.9300 .
C33B O33B 1.35(2) .
C37A C36A 1.37(2) .
C37A H37A 0.9300 .
C36A H36A 0.9300 .
O33B C38B 1.49(3) .
O33A C38A 1.43(3) .
C67A C66A 1.41(2) .
C67A H67A 0.9300 .
C66A H66A 0.9300 .
C67B C66B 1.38(2) .
C67B H67B 0.9300 .
C64A C63A 1.42(2) .
C64A H64A 0.9300 .
C63B O63B 1.34(2) .
C63B C64B 1.38(2) .
C66B H66B 0.9300 .
C64B H64B 0.9300 .
C63A O63A 1.37(2) .
O63B C68B 1.45(3) .
C77A C76A 1.40(2) .
C77A H77A 0.9300 .
C76A H76A 0.9300 .
C74A C73A 1.41(2) .
C74A H74A 0.9300 .
C73A O73A 1.36(2) .
O73A C78A 1.42(3) .
C74B C73B 1.35(2) .
C74B H74B 0.9300 .
C76B C77B 1.33(2) .
C76B H76B 0.9300 .
C73B O73B 1.35(3) .
O73B C78B 1.44(3) .
C77B H77B 0.9300 .
C78B H7B1 0.9600 .
C78B H7B2 0.9600 .
C78B H7B3 0.9600 .
C38B H3B1 0.9600 .
C38B H3B2 0.9600 .
C38B H3B3 0.9600 .
C68B H6B1 0.9600 .
C68B H6B2 0.9600 .
C68B H6B3 0.9600 .
C78A H7A1 0.9600 .
C78A H7A2 0.9600 .
C78A H7A3 0.9600 .
C38A H3A1 0.9600 .
C38A H3A2 0.9600 .
C38A H3A3 0.9600 .
